data_7007637
loop_
_publ_author_name
'Melnick, Jonathan G.'
'Parkin, Gerard'

_publ_section_title
;
 Methyl and arylchalcogenolate complexes of cadmium in a sulfur rich
 coordination environment: syntheses and structural characterization of
 the tris(2-mercapto-1-tert-butylimidazolyl)hydroborato cadmium
 complexes [Tm(Bu(t))]CdMe, and [Tm(Bu(t))]CdEAr (E = O, S, Se, Te) and
 analysis of the bonding in chalcogenolate compounds.
;
_journal_issue 35
_journal_name_full 'Dalton transactions (Cambridge, England : 2003)'
_journal_page_first 4207
_journal_page_last 4210
_journal_paper_doi 10.1039/b607916d
_journal_year 2006
_chemical_formula_sum 'C37 H50 B Cd N6 S4'
_chemical_formula_weight 830.28
_chemical_name_systematic
;
?
;
_space_group_IT_number 14
_symmetry_cell_setting monoclinic
_symmetry_space_group_name_Hall '-P 2yn'
_symmetry_space_group_name_H-M 'P 1 21/n 1'
_atom_sites_solution_hydrogens geom
_atom_sites_solution_primary direct
_atom_sites_solution_secondary difmap
_audit_creation_method SHELXL-97
_cell_angle_alpha 90.00
_cell_angle_beta 104.6080(10)
_cell_angle_gamma 90.00
_cell_formula_units_Z 4
_cell_length_a 15.0659(9)
_cell_length_b 10.9688(6)
_cell_length_c 25.4342(16)
_cell_measurement_reflns_used 4220
_cell_measurement_temperature 243(2)
_cell_measurement_theta_max 27.098
_cell_measurement_theta_min 2.544
_cell_volume 4067.3(4)
_computing_cell_refinement 'Bruker SMART'
_computing_data_collection 'Bruker SMART'
_computing_data_reduction 'Bruker SHELXTL'
_computing_molecular_graphics 'Bruker SHELXTL'
_computing_publication_material 'Bruker SHELXTL'
_computing_structure_refinement 'SHELXL-97 (Sheldrick, 1997)'
_computing_structure_solution 'SHELXS-97 (Sheldrick, 1990)'
_diffrn_ambient_temperature 243(2)
_diffrn_measured_fraction_theta_full 0.937
_diffrn_measured_fraction_theta_max 0.937
_diffrn_measurement_device_type 'CCD area detector'
_diffrn_measurement_method 'phi and omega scans'
_diffrn_radiation_monochromator graphite
_diffrn_radiation_source 'fine-focus sealed tube'
_diffrn_radiation_type MoK\a
_diffrn_radiation_wavelength 0.71073
_diffrn_reflns_av_R_equivalents 0.0829
_diffrn_reflns_av_sigmaI/netI 0.1333
_diffrn_reflns_limit_h_max 20
_diffrn_reflns_limit_h_min -19
_diffrn_reflns_limit_k_max 5
_diffrn_reflns_limit_k_min -14
_diffrn_reflns_limit_l_max 33
_diffrn_reflns_limit_l_min -31
_diffrn_reflns_number 27846
_diffrn_reflns_theta_full 28.28
_diffrn_reflns_theta_max 28.28
_diffrn_reflns_theta_min 1.43
_exptl_absorpt_coefficient_mu 0.776
_exptl_absorpt_correction_T_max 0.7466
_exptl_absorpt_correction_T_min 0.7466
_exptl_absorpt_correction_type empirical
_exptl_absorpt_process_details SADABS
_exptl_crystal_colour COLORLESS
_exptl_crystal_density_diffrn 1.356
_exptl_crystal_density_method 'not measured'
_exptl_crystal_description BLOCK
_exptl_crystal_F_000 1724
_exptl_crystal_size_max 0.40
_exptl_crystal_size_mid 0.40
_exptl_crystal_size_min 0.40
_refine_diff_density_max 0.415
_refine_diff_density_min -0.395
_refine_diff_density_rms 0.088
_refine_ls_extinction_coef 0.00002(3)
_refine_ls_extinction_expression Fc^*^=kFc[1+0.001xFc^2^\l^3^/sin(2\q)]^-1/4^
_refine_ls_extinction_method SHELXL
_refine_ls_goodness_of_fit_ref 1.002
_refine_ls_hydrogen_treatment mixed
_refine_ls_matrix_type full
_refine_ls_number_parameters 447
_refine_ls_number_reflns 9449
_refine_ls_number_restraints 0
_refine_ls_restrained_S_all 1.002
_refine_ls_R_factor_all 0.1312
_refine_ls_R_factor_gt 0.0480
_refine_ls_shift/su_max 0.005
_refine_ls_shift/su_mean 0.000
_refine_ls_structure_factor_coef Fsqd
_refine_ls_weighting_details 'calc w=1/[\s^2^(Fo^2^)+(0.0070P)^2^+0.0000P] where P=(Fo^2^+2Fc^2^)/3'
_refine_ls_weighting_scheme calc
_refine_ls_wR_factor_gt 0.0538
_refine_ls_wR_factor_ref 0.0631
_reflns_number_gt 4851
_reflns_number_total 9449
_reflns_threshold_expression >2sigma(I)
_cod_data_source_file b607916d.txt
_cod_data_source_block tolcds10
_cod_depositor_comments
;
The following automatic conversions were performed:
'_symmetry_cell_setting' value 'MONOCLINIC' changed to 'monoclinic'
according to '/home/saulius/struct/CIF-dictionaries/cif_core.dic'
dictionary named 'cif_core.dic' version 2.4.1 from
2010-06-29.

'_exptl_absorpt_correction_type' value 'EMPIRICAL' changed to
'empirical' according to
'/home/saulius/struct/CIF-dictionaries/cif_core.dic' dictionary named
'cif_core.dic' version 2.4.1 from 2010-06-29.

Automatic conversion script
Id: cif_fix_enum 1527 2010-12-29 10:47:43Z saulius 
;
_cod_original_sg_symbol_H-M P2(1)/n
_cod_database_code 7007637

loop_
_symmetry_equiv_pos_as_xyz
'x, y, z'
'-x+1/2, y+1/2, -z+1/2'
'-x, -y, -z'
'x-1/2, -y-1/2, z-1/2'

loop_
_atom_site_label
_atom_site_type_symbol
_atom_site_fract_x
_atom_site_fract_y
_atom_site_fract_z
_atom_site_U_iso_or_equiv
_atom_site_adp_type
_atom_site_occupancy
_atom_site_symmetry_multiplicity
_atom_site_calc_flag
_atom_site_refinement_flags
_atom_site_disorder_assembly
_atom_site_disorder_group
Cd Cd -0.036854(19) 0.88091(2) -0.846882(12) 0.03502(9) Uani 1 1 d . . .
S1 S -0.07148(7) 0.69987(8) -0.79119(4) 0.0390(3) Uani 1 1 d . . .
S2 S -0.20203(7) 0.95646(8) -0.88264(4) 0.0339(3) Uani 1 1 d . . .
S3 S -0.00995(7) 0.75891(7) -0.92747(4) 0.0350(3) Uani 1 1 d . . .
S4 S 0.06181(7) 1.05849(8) -0.81404(5) 0.0523(3) Uani 1 1 d . . .
B B -0.2212(3) 0.6510(3) -0.91769(19) 0.0321(11) Uani 1 1 d . . .
H1 H -0.2796(16) 0.5919(19) -0.9411(9) 0.009(7) Uiso 1 1 d . . .
N11 N -0.2426(2) 0.6767(2) -0.86185(12) 0.0288(7) Uani 1 1 d . . .
N12 N -0.2478(2) 0.7116(2) -0.77734(12) 0.0313(8) Uani 1 1 d . . .
N21 N -0.22833(18) 0.7661(2) -0.95478(11) 0.0287(7) Uani 1 1 d . . .
N22 N -0.22248(19) 0.9440(2) -0.99334(12) 0.0301(8) Uani 1 1 d . . .
N31 N -0.1295(2) 0.5817(2) -0.91100(11) 0.0301(8) Uani 1 1 d . . .
N32 N 0.0116(2) 0.5147(2) -0.90006(11) 0.0306(8) Uani 1 1 d . . .
C11 C -0.1896(3) 0.6977(3) -0.81109(15) 0.0302(9) Uani 1 1 d . . .
C12 C -0.3330(3) 0.6787(3) -0.85976(16) 0.0369(10) Uani 1 1 d . . .
H12A H -0.3838 0.6664 -0.8894 0.044 Uiso 1 1 calc R . .
C13 C -0.3367(3) 0.7009(3) -0.80907(16) 0.0390(10) Uani 1 1 d . . .
H13A H -0.3904 0.7080 -0.7969 0.047 Uiso 1 1 calc R . .
C14 C -0.2225(3) 0.7401(3) -0.71791(15) 0.0400(10) Uani 1 1 d . . .
C15 C -0.3102(3) 0.7339(4) -0.69730(16) 0.0641(13) Uani 1 1 d . . .
H15A H -0.2953 0.7524 -0.6588 0.096 Uiso 1 1 calc R . .
H15B H -0.3362 0.6526 -0.7033 0.096 Uiso 1 1 calc R . .
H15C H -0.3545 0.7927 -0.7169 0.096 Uiso 1 1 calc R . .
C16 C -0.1554(3) 0.6447(3) -0.68654(14) 0.0517(11) Uani 1 1 d . . .
H16A H -0.0969 0.6529 -0.6956 0.078 Uiso 1 1 calc R . .
H16B H -0.1799 0.5638 -0.6963 0.078 Uiso 1 1 calc R . .
H16C H -0.1469 0.6572 -0.6478 0.078 Uiso 1 1 calc R . .
C17 C -0.1832(3) 0.8688(3) -0.70960(15) 0.0680(14) Uani 1 1 d . . .
H17A H -0.1242 0.8706 -0.7184 0.102 Uiso 1 1 calc R . .
H17B H -0.1755 0.8928 -0.6720 0.102 Uiso 1 1 calc R . .
H17C H -0.2248 0.9249 -0.7331 0.102 Uiso 1 1 calc R . .
C21 C -0.2169(2) 0.8873(3) -0.94476(13) 0.0281(8) Uani 1 1 d . . .
C22 C -0.2409(2) 0.7487(3) -1.00992(15) 0.0361(10) Uani 1 1 d . . .
H22A H -0.2510 0.6731 -1.0278 0.043 Uiso 1 1 calc R . .
C23 C -0.2365(2) 0.8554(3) -1.03364(15) 0.0370(10) Uani 1 1 d . . .
H23A H -0.2419 0.8687 -1.0708 0.044 Uiso 1 1 calc R . .
C24 C -0.2064(3) 1.0784(3) -1.00270(15) 0.0383(10) Uani 1 1 d . . .
C25 C -0.2188(3) 1.0997(3) -1.06374(15) 0.0604(13) Uani 1 1 d . . .
H25A H -0.1716 1.0560 -1.0758 0.091 Uiso 1 1 calc R . .
H25B H -0.2141 1.1862 -1.0705 0.091 Uiso 1 1 calc R . .
H25C H -0.2787 1.0704 -1.0835 0.091 Uiso 1 1 calc R . .
C26 C -0.2762(3) 1.1552(3) -0.98353(15) 0.0514(12) Uani 1 1 d . . .
H26A H -0.2664 1.1464 -0.9445 0.077 Uiso 1 1 calc R . .
H26B H -0.3376 1.1282 -1.0016 0.077 Uiso 1 1 calc R . .
H26C H -0.2690 1.2402 -0.9923 0.077 Uiso 1 1 calc R . .
C27 C -0.1070(2) 1.1101(3) -0.97208(15) 0.0524(11) Uani 1 1 d . . .
H27A H -0.0649 1.0570 -0.9844 0.079 Uiso 1 1 calc R . .
H27B H -0.0995 1.0990 -0.9334 0.079 Uiso 1 1 calc R . .
H27C H -0.0942 1.1943 -0.9793 0.079 Uiso 1 1 calc R . .
C31 C -0.0437(2) 0.6165(3) -0.91193(13) 0.0288(9) Uani 1 1 d . . .
C32 C -0.1281(3) 0.4596(3) -0.89861(15) 0.0410(11) Uani 1 1 d . . .
H32A H -0.1787 0.4129 -0.8953 0.049 Uiso 1 1 calc R . .
C33 C -0.0424(3) 0.4185(3) -0.89206(14) 0.0368(10) Uani 1 1 d . . .
H33A H -0.0225 0.3380 -0.8835 0.044 Uiso 1 1 calc R . .
C34 C 0.1126(3) 0.5070(3) -0.89585(15) 0.0323(10) Uani 1 1 d . . .
C35 C 0.1452(2) 0.3763(3) -0.87966(14) 0.0484(11) Uani 1 1 d . . .
H35A H 0.1328 0.3562 -0.8451 0.073 Uiso 1 1 calc R . .
H35B H 0.2106 0.3704 -0.8765 0.073 Uiso 1 1 calc R . .
H35C H 0.1128 0.3199 -0.9072 0.073 Uiso 1 1 calc R . .
C36 C 0.1633(2) 0.5931(3) -0.85056(14) 0.0477(11) Uani 1 1 d . . .
H36A H 0.1506 0.5695 -0.8164 0.072 Uiso 1 1 calc R . .
H36B H 0.1425 0.6761 -0.8594 0.072 Uiso 1 1 calc R . .
H36C H 0.2288 0.5883 -0.8473 0.072 Uiso 1 1 calc R . .
C37 C 0.1312(2) 0.5375(3) -0.95073(14) 0.0427(11) Uani 1 1 d . . .
H37A H 0.1002 0.4788 -0.9777 0.064 Uiso 1 1 calc R . .
H37B H 0.1966 0.5346 -0.9476 0.064 Uiso 1 1 calc R . .
H37C H 0.1084 0.6187 -0.9618 0.064 Uiso 1 1 calc R . .
C41 C 0.1765(3) 1.0066(3) -0.80235(14) 0.0345(10) Uani 1 1 d . . .
C42 C 0.2052(3) 0.8889(3) -0.78590(14) 0.0417(10) Uani 1 1 d . . .
H42A H 0.1617 0.8320 -0.7805 0.050 Uiso 1 1 calc R . .
C43 C 0.2953(3) 0.8532(3) -0.77728(14) 0.0421(11) Uani 1 1 d . . .
H43A H 0.3119 0.7729 -0.7661 0.051 Uiso 1 1 calc R . .
C44 C 0.3624(3) 0.9339(3) -0.78477(15) 0.0404(10) Uani 1 1 d . . .
C45 C 0.3342(3) 1.0506(3) -0.80096(14) 0.0404(10) Uani 1 1 d . . .
H45A H 0.3778 1.1075 -0.8062 0.049 Uiso 1 1 calc R . .
C46 C 0.2437(3) 1.0867(3) -0.80977(14) 0.0378(10) Uani 1 1 d . . .
H46A H 0.2273 1.1671 -0.8210 0.045 Uiso 1 1 calc R . .
C47 C 0.4615(3) 0.8956(3) -0.77490(17) 0.0669(13) Uani 1 1 d . . .
H47A H 0.4982 0.9649 -0.7802 0.100 Uiso 1 1 calc R . .
H47B H 0.4667 0.8313 -0.8002 0.100 Uiso 1 1 calc R . .
H47C H 0.4833 0.8658 -0.7380 0.100 Uiso 1 1 calc R . .
C101 C 0.0865(3) 1.1311(5) -0.6083(4) 0.100(2) Uani 1 1 d . . .
H10A H 0.0984 1.2153 -0.6070 0.120 Uiso 1 1 calc R . .
C102 C 0.0757(4) 1.0730(9) -0.5632(3) 0.098(2) Uani 1 1 d . . .
H10B H 0.0793 1.1167 -0.5310 0.118 Uiso 1 1 calc R . .
C103 C 0.0596(4) 0.9512(8) -0.5651(3) 0.110(2) Uani 1 1 d . . .
H10C H 0.0518 0.9100 -0.5342 0.131 Uiso 1 1 calc R . .
C104 C 0.0549(4) 0.8899(6) -0.6115(4) 0.121(3) Uani 1 1 d . . .
H10D H 0.0436 0.8055 -0.6130 0.146 Uiso 1 1 calc R . .
C105 C 0.0662(4) 0.9485(8) -0.6557(3) 0.101(2) Uani 1 1 d . . .
H10E H 0.0641 0.9040 -0.6876 0.122 Uiso 1 1 calc R . .
C106 C 0.0804(4) 1.0688(8) -0.6552(3) 0.099(2) Uani 1 1 d . . .
H10F H 0.0859 1.1095 -0.6867 0.119 Uiso 1 1 calc R . .
C201 C 0.0132(4) 0.5575(5) -0.5447(2) 0.0775(16) Uani 1 1 d . . .
H20A H 0.0226 0.5977 -0.5755 0.093 Uiso 1 1 calc R . .
C202 C 0.0485(3) 0.6064(4) -0.4941(3) 0.0749(16) Uani 1 1 d . . .
H20B H 0.0818 0.6798 -0.4905 0.090 Uiso 1 1 calc R . .
C203 C 0.0357(3) 0.5493(5) -0.4491(2) 0.0746(15) Uani 1 1 d . . .
H20D H 0.0599 0.5824 -0.4143 0.090 Uiso 1 1 calc R . .

loop_
_atom_site_aniso_label
_atom_site_aniso_U_11
_atom_site_aniso_U_22
_atom_site_aniso_U_33
_atom_site_aniso_U_23
_atom_site_aniso_U_13
_atom_site_aniso_U_12
Cd 0.03200(18) 0.03523(14) 0.03738(18) -0.00128(16) 0.00790(13) -0.00082(16)
S1 0.0293(7) 0.0503(6) 0.0364(7) 0.0102(5) 0.0063(5) 0.0007(5)
S2 0.0357(7) 0.0382(5) 0.0274(6) -0.0058(5) 0.0073(5) 0.0056(5)
S3 0.0397(7) 0.0272(5) 0.0437(7) 0.0058(5) 0.0209(5) 0.0020(5)
S4 0.0387(7) 0.0370(5) 0.0761(9) -0.0125(6) 0.0051(6) 0.0008(5)
B 0.031(3) 0.031(2) 0.036(3) 0.002(2) 0.011(2) -0.002(2)
N11 0.024(2) 0.0321(16) 0.032(2) 0.0036(15) 0.0084(16) 0.0024(15)
N12 0.031(2) 0.0361(17) 0.027(2) 0.0055(15) 0.0080(17) 0.0054(16)
N21 0.033(2) 0.0292(16) 0.026(2) -0.0018(15) 0.0095(15) 0.0023(14)
N22 0.038(2) 0.0254(16) 0.029(2) 0.0036(15) 0.0115(16) 0.0024(14)
N31 0.034(2) 0.0208(16) 0.038(2) 0.0042(13) 0.0147(16) 0.0024(14)
N32 0.036(2) 0.0257(16) 0.029(2) 0.0023(14) 0.0062(16) 0.0019(16)
C11 0.032(3) 0.032(2) 0.026(3) 0.0053(18) 0.005(2) 0.0023(19)
C12 0.028(3) 0.042(2) 0.040(3) 0.006(2) 0.007(2) 0.005(2)
C13 0.031(3) 0.049(2) 0.039(3) 0.005(2) 0.011(2) 0.009(2)
C14 0.048(3) 0.046(2) 0.028(3) -0.001(2) 0.013(2) 0.008(2)
C15 0.068(4) 0.089(3) 0.041(3) 0.006(2) 0.025(3) 0.028(3)
C16 0.053(3) 0.062(3) 0.039(3) 0.011(2) 0.010(2) 0.009(2)
C17 0.102(4) 0.045(2) 0.050(3) -0.007(2) 0.005(3) 0.001(3)
C21 0.021(2) 0.0332(19) 0.030(2) 0.000(2) 0.0064(17) 0.0090(19)
C22 0.045(3) 0.033(2) 0.031(3) -0.006(2) 0.010(2) 0.0015(19)
C23 0.050(3) 0.037(2) 0.024(2) -0.0036(19) 0.010(2) 0.004(2)
C24 0.050(3) 0.030(2) 0.035(3) 0.0023(18) 0.011(2) 0.000(2)
C25 0.094(4) 0.043(2) 0.043(3) 0.008(2) 0.014(3) -0.016(2)
C26 0.066(3) 0.030(2) 0.059(3) 0.010(2) 0.016(2) 0.011(2)
C27 0.050(3) 0.053(2) 0.053(3) 0.006(2) 0.011(2) -0.004(2)
C31 0.039(3) 0.0256(18) 0.024(2) 0.0014(18) 0.0131(18) 0.010(2)
C32 0.051(3) 0.026(2) 0.047(3) 0.0060(19) 0.016(2) -0.005(2)
C33 0.046(3) 0.0207(19) 0.047(3) 0.0079(17) 0.018(2) 0.0033(19)
C34 0.036(3) 0.031(2) 0.031(3) 0.0006(18) 0.011(2) 0.0122(19)
C35 0.051(3) 0.038(2) 0.058(3) 0.011(2) 0.017(2) 0.023(2)
C36 0.048(3) 0.048(2) 0.044(3) -0.005(2) 0.006(2) 0.011(2)
C37 0.044(3) 0.043(2) 0.046(3) 0.003(2) 0.020(2) 0.013(2)
C41 0.037(3) 0.034(2) 0.029(3) -0.0088(18) 0.002(2) -0.007(2)
C42 0.047(3) 0.029(2) 0.049(3) -0.003(2) 0.012(2) -0.006(2)
C43 0.052(3) 0.027(2) 0.046(3) 0.0036(18) 0.009(2) 0.004(2)
C44 0.041(3) 0.041(2) 0.035(3) -0.012(2) 0.001(2) 0.001(2)
C45 0.044(3) 0.036(2) 0.042(3) -0.003(2) 0.012(2) -0.009(2)
C46 0.046(3) 0.028(2) 0.036(3) -0.0007(17) 0.004(2) 0.001(2)
C47 0.041(3) 0.057(3) 0.097(4) -0.007(3) 0.006(3) 0.007(2)
C101 0.053(4) 0.073(4) 0.161(8) -0.008(6) 0.002(5) -0.013(3)
C102 0.065(4) 0.142(7) 0.076(5) -0.016(5) -0.002(4) 0.011(4)
C103 0.089(5) 0.123(6) 0.101(7) 0.058(5) -0.005(5) 0.002(5)
C104 0.123(6) 0.071(4) 0.141(7) 0.023(6) -0.022(6) -0.011(4)
C105 0.086(5) 0.126(6) 0.076(5) -0.009(5) -0.009(4) 0.026(5)
C106 0.058(4) 0.119(6) 0.121(7) 0.047(5) 0.023(4) -0.001(4)
C201 0.055(4) 0.085(4) 0.089(5) 0.038(3) 0.012(3) 0.001(3)
C202 0.045(3) 0.057(3) 0.112(5) 0.008(4) 0.001(3) -0.011(3)
C203 0.053(4) 0.079(4) 0.080(5) -0.001(3) -0.006(3) 0.000(3)

loop_
_atom_type_symbol
_atom_type_description
_atom_type_scat_dispersion_real
_atom_type_scat_dispersion_imag
_atom_type_scat_source
C C 0.0033 0.0016 'International Tables Vol C Tables 4.2.6.8 and 6.1.1.4'
H H 0.0000 0.0000 'International Tables Vol C Tables 4.2.6.8 and 6.1.1.4'
B B 0.0013 0.0007 'International Tables Vol C Tables 4.2.6.8 and 6.1.1.4'
N N 0.0061 0.0033 'International Tables Vol C Tables 4.2.6.8 and 6.1.1.4'
S S 0.1246 0.1234 'International Tables Vol C Tables 4.2.6.8 and 6.1.1.4'
Cd Cd -0.8075 1.2024 'International Tables Vol C Tables 4.2.6.8 and 6.1.1.4'

loop_
_geom_angle_atom_site_label_1
_geom_angle_atom_site_label_2
_geom_angle_atom_site_label_3
_geom_angle
_geom_angle_site_symmetry_1
_geom_angle_site_symmetry_3
_geom_angle_publ_flag
S4 Cd S2 108.27(3) . . ?
S4 Cd S3 118.68(3) . . ?
S2 Cd S3 102.72(3) . . ?
S4 Cd S1 127.83(4) . . ?
S2 Cd S1 97.56(3) . . ?
S3 Cd S1 97.61(3) . . ?
C11 S1 Cd 100.78(12) . . ?
C21 S2 Cd 94.22(11) . . ?
C31 S3 Cd 100.07(11) . . ?
C41 S4 Cd 106.39(11) . . ?
N31 B N11 111.9(3) . . ?
N31 B N21 112.7(3) . . ?
N11 B N21 113.9(3) . . ?
C11 N11 C12 108.1(3) . . ?
C11 N11 B 133.7(3) . . ?
C12 N11 B 118.1(3) . . ?
C11 N12 C13 107.5(3) . . ?
C11 N12 C14 127.7(3) . . ?
C13 N12 C14 124.7(3) . . ?
C21 N21 C22 107.8(3) . . ?
C21 N21 B 133.8(3) . . ?
C22 N21 B 118.2(3) . . ?
C21 N22 C23 108.1(3) . . ?
C21 N22 C24 127.3(3) . . ?
C23 N22 C24 124.2(3) . . ?
C31 N31 C32 108.6(3) . . ?
C31 N31 B 133.6(3) . . ?
C32 N31 B 117.7(3) . . ?
C33 N32 C31 107.8(3) . . ?
C33 N32 C34 124.9(3) . . ?
C31 N32 C34 127.3(3) . . ?
N11 C11 N12 107.3(3) . . ?
N11 C11 S1 126.7(3) . . ?
N12 C11 S1 125.9(3) . . ?
C13 C12 N11 109.0(3) . . ?
C12 C13 N12 108.0(4) . . ?
N12 C14 C17 109.0(3) . . ?
N12 C14 C16 110.5(3) . . ?
C17 C14 C16 112.2(3) . . ?
N12 C14 C15 108.2(3) . . ?
C17 C14 C15 109.3(3) . . ?
C16 C14 C15 107.6(3) . . ?
N21 C21 N22 107.5(3) . . ?
N21 C21 S2 126.0(3) . . ?
N22 C21 S2 126.5(3) . . ?
C23 C22 N21 109.3(3) . . ?
C22 C23 N22 107.3(3) . . ?
C26 C24 N22 109.7(3) . . ?
C26 C24 C25 108.8(3) . . ?
N22 C24 C25 108.8(3) . . ?
C26 C24 C27 112.0(3) . . ?
N22 C24 C27 108.1(3) . . ?
C25 C24 C27 109.4(3) . . ?
N31 C31 N32 107.1(3) . . ?
N31 C31 S3 126.8(3) . . ?
N32 C31 S3 126.0(3) . . ?
C33 C32 N31 108.4(3) . . ?
C32 C33 N32 108.1(3) . . ?
N32 C34 C37 109.8(3) . . ?
N32 C34 C36 108.8(3) . . ?
C37 C34 C36 112.3(3) . . ?
N32 C34 C35 108.7(3) . . ?
C37 C34 C35 109.2(3) . . ?
C36 C34 C35 107.9(3) . . ?
C46 C41 C42 116.5(3) . . ?
C46 C41 S4 119.1(3) . . ?
C42 C41 S4 124.3(3) . . ?
C43 C42 C41 122.0(4) . . ?
C42 C43 C44 121.2(3) . . ?
C45 C44 C43 116.8(4) . . ?
C45 C44 C47 121.8(4) . . ?
C43 C44 C47 121.4(3) . . ?
C44 C45 C46 122.1(4) . . ?
C45 C46 C41 121.3(3) . . ?
C106 C101 C102 120.6(7) . . ?
C103 C102 C101 119.4(7) . . ?
C104 C103 C102 119.6(7) . . ?
C105 C104 C103 120.4(7) . . ?
C106 C105 C104 121.2(7) . . ?
C105 C106 C101 118.7(7) . . ?
C203 C201 C202 120.8(5) 3_564 . ?
C203 C202 C201 120.3(5) . . ?
C202 C203 C201 118.8(5) . 3_564 ?

loop_
_geom_bond_atom_site_label_1
_geom_bond_atom_site_label_2
_geom_bond_distance
_geom_bond_site_symmetry_2
_geom_bond_publ_flag
Cd S4 2.4648(10) . ?
Cd S2 2.5622(10) . ?
Cd S3 2.5643(10) . ?
Cd S1 2.5680(10) . ?
S1 C11 1.724(4) . ?
S2 C21 1.716(3) . ?
S3 C31 1.720(3) . ?
S4 C41 1.772(4) . ?
B N31 1.549(5) . ?
B N11 1.559(5) . ?
B N21 1.564(4) . ?
N11 C11 1.355(4) . ?
N11 C12 1.376(4) . ?
N12 C11 1.381(4) . ?
N12 C13 1.384(4) . ?
N12 C14 1.496(4) . ?
N21 C21 1.356(4) . ?
N21 C22 1.380(4) . ?
N22 C21 1.367(4) . ?
N22 C23 1.389(4) . ?
N22 C24 1.522(4) . ?
N31 C31 1.353(4) . ?
N31 C32 1.375(4) . ?
N32 C33 1.378(4) . ?
N32 C31 1.380(4) . ?
N32 C34 1.501(4) . ?
C12 C13 1.327(4) . ?
C14 C17 1.525(4) . ?
C14 C16 1.532(4) . ?
C14 C15 1.542(5) . ?
C22 C23 1.327(4) . ?
C24 C26 1.520(4) . ?
C24 C25 1.534(4) . ?
C24 C27 1.543(4) . ?
C32 C33 1.337(4) . ?
C34 C37 1.528(4) . ?
C34 C36 1.536(4) . ?
C34 C35 1.537(4) . ?
C41 C46 1.389(4) . ?
C41 C42 1.392(4) . ?
C42 C43 1.376(4) . ?
C43 C44 1.393(5) . ?
C44 C45 1.379(4) . ?
C44 C47 1.510(5) . ?
C45 C46 1.382(4) . ?
C101 C106 1.358(7) . ?
C101 C102 1.358(7) . ?
C102 C103 1.356(7) . ?
C103 C104 1.344(7) . ?
C104 C105 1.343(7) . ?
C105 C106 1.336(7) . ?
C201 C203 1.372(5) 3_564 ?
C201 C202 1.372(6) . ?
C202 C203 1.361(6) . ?
C203 C201 1.372(5) 3_564 ?
